data_4001639
loop_
_publ_author_name
'Ok, Kang Min'
'Halasyamani, P. Shiv'

_publ_section_title
;
 New Selenites:&#x00A0; Syntheses, Structures, and Characterization of
 Centrosymmetric Al2(Se2O5)3and Ga2(Se2O5)3and Non-centrosymmetric
 In2(Se2O5)3
;
_journal_issue 5
_journal_name_full 'Chemistry of Materials'
_journal_page_first 2360
_journal_paper_doi 10.1021/cm011694t
_journal_volume 14
_journal_year 2002
_chemical_formula_sum 'In2 O15 Se6'
_chemical_formula_weight 943.4
_chemical_name_systematic
;
  ?
;
_space_group_IT_number 7
_symmetry_space_group_name_Hall 'P -2yc'
_symmetry_space_group_name_H-M 'P 1 c 1'
_atom_sites_solution_primary direct
_atom_sites_solution_secondary difmap
_cell_angle_alpha 90
_cell_angle_beta 105.4780(10)
_cell_angle_gamma 90
_cell_formula_units_Z 4
_cell_length_a 11.1463(5)
_cell_length_b 13.3210(6)
_cell_length_c 9.7149(4)
_cell_measurement_temperature 293.0(2)
_cell_volume 1390.15(11)
_computing_structure_refinement 'SHELXL-97 (Sheldrick, 1997)'
_diffrn_ambient_temperature 293.0(2)
_diffrn_measured_fraction_theta_full 0.969
_diffrn_measured_fraction_theta_max 0.969
_diffrn_radiation_monochromator graphite
_diffrn_radiation_type MoK\a
_diffrn_radiation_wavelength 0.71073
_diffrn_reflns_av_R_equivalents 0.0397
_diffrn_reflns_av_unetI/netI 0.0158
_diffrn_reflns_limit_h_max 12
_diffrn_reflns_limit_h_min -14
_diffrn_reflns_limit_k_max 17
_diffrn_reflns_limit_k_min 0
_diffrn_reflns_limit_l_max 12
_diffrn_reflns_limit_l_min -9
_diffrn_reflns_number 8593
_diffrn_reflns_theta_full 27.5
_diffrn_reflns_theta_max 27.5
_diffrn_reflns_theta_min 1.53
_exptl_absorpt_coefficient_mu 19.108
_exptl_absorpt_correction_T_max 0.9776
_exptl_absorpt_correction_T_min 0.3287
_exptl_absorpt_correction_type Psi-scans
_exptl_crystal_density_diffrn 4.508
_exptl_crystal_density_method 'not measured'
_exptl_crystal_F_000 1688
_refine_diff_density_max 0.882
_refine_diff_density_min -1.138
_refine_diff_density_rms 0.219
_refine_ls_abs_structure_details 'Flack H D (1983), Acta Cryst. A39, 876-881''
_refine_ls_abs_structure_Flack 0.465(17)
_refine_ls_extinction_coef 0.00004(4)
_refine_ls_extinction_expression Fc^*^=kFc[1+0.001xFc^2^\l^3^/sin(2\q)]^-1/4^
_refine_ls_extinction_method SHELXL
_refine_ls_goodness_of_fit_ref 0.902
_refine_ls_matrix_type full
_refine_ls_number_parameters 416
_refine_ls_number_reflns 4063
_refine_ls_number_restraints 2
_refine_ls_restrained_S_all 0.902
_refine_ls_R_factor_all 0.0316
_refine_ls_R_factor_gt 0.0301
_refine_ls_shift/su_max 0.239
_refine_ls_shift/su_mean 0.04
_refine_ls_structure_factor_coef Fsqd
_refine_ls_weighting_details 'calc w=1/[\s^2^(Fo^2^)+(0.0451P)^2^+34.6141P] where P=(Fo^2^+2Fc^2^)/3''
_refine_ls_weighting_scheme calc
_refine_ls_wR_factor_gt 0.0813
_refine_ls_wR_factor_ref 0.0825
_reflns_number_gt 4063
_reflns_number_total 8593
_reflns_threshold_expression >2sigma(I)
_cod_data_source_file cm011694t.cif
_cod_data_source_block
;
;
_cod_database_code 4001639
_exptl_absorpt_factor_mur 4.777

loop_
_symmetry_equiv_pos_as_xyz
'x, y, z'
'x, -y, z+1/2'

loop_
_atom_site_label
_atom_site_type_symbol
_atom_site_fract_x
_atom_site_fract_y
_atom_site_fract_z
_atom_site_U_iso_or_equiv
_atom_site_adp_type
_atom_site_occupancy
_atom_site_symmetry_multiplicity
_atom_site_calc_flag
In1 In 0.84652(9) 0.79683(8) 0.41404(10) 0.0110(2) Uani 1 1 d
In2 In 0.33182(9) 0.45327(8) -0.01899(10) 0.0109(2) Uani 1 1 d
In3 In 0.32772(9) 0.95218(8) -0.03656(10) 0.0116(2) Uani 1 1 d
In4 In 0.86357(9) 0.70720(7) 0.92209(9) 0.0112(2) Uani 1 1 d
Se1 Se 0.64442(14) 0.70399(10) 0.58091(16) 0.0111(3) Uani 1 1 d
Se2 Se 0.36086(15) 0.71109(11) 0.08176(16) 0.0124(3) Uani 1 1 d
Se3 Se 0.38186(14) 0.79679(11) 0.58484(16) 0.0124(3) Uani 1 1 d
Se4 Se 0.63725(15) 0.77104(11) 0.07451(16) 0.0133(3) Uani 1 1 d
Se5 Se 0.80659(15) 1.04571(11) 0.31088(17) 0.0133(3) Uani 1 1 d
Se6 Se 0.06954(15) 0.23367(11) -0.24658(18) 0.0135(3) Uani 1 1 d
Se7 Se 0.82385(14) 0.53529(11) 0.30814(16) 0.0128(3) Uani 1 1 d
Se8 Se 0.54589(15) 0.95811(10) 0.31508(16) 0.0119(3) Uani 1 1 d
Se9 Se 1.08572(15) 0.73799(12) 0.72296(17) 0.0132(3) Uani 1 1 d
Se10 Se 0.10659(14) 0.98571(12) 0.14147(16) 0.0138(3) Uani 1 1 d
Se11 Se 0.11862(14) 0.48856(11) 0.15195(16) 0.0119(3) Uani 1 1 d
Se12 Se 0.54740(16) 0.53242(11) -0.19080(16) 0.0129(3) Uani 1 1 d
O1 O 0.6731(9) 0.7886(7) 0.2555(10) 0.021(2) Uani 1 1 d
O2 O -0.0586(9) 0.1657(7) -0.2420(11) 0.020(2) Uani 1 1 d
O3 O 0.8851(9) 0.6411(7) 0.3917(12) 0.024(2) Uani 1 1 d
O4 O 0.7326(11) 0.7977(8) 0.5644(12) 0.019(2) Uani 1 1 d
O5 O 1.0264(10) 0.7891(7) 0.5653(10) 0.017(2) Uani 1 1 d
O6 O 0.8322(9) 0.9564(7) 0.4385(11) 0.016(2) Uani 1 1 d
O7 O 0.4375(10) 0.4501(8) -0.1668(11) 0.013(2) Uani 1 1 d
O8 O 0.5080(9) 0.5424(7) -0.3648(10) 0.020(2) Uani 1 1 d
O9 O 0.1628(9) 0.5472(7) 0.3122(11) 0.016(2) Uani 1 1 d
O10 O 0.2888(9) 0.6081(6) 0.0065(11) 0.019(2) Uani 1 1 d
O11 O 0.2359(9) 0.4163(6) 0.1399(9) 0.0146(18) Uani 1 1 d
O12 O 0.3456(11) 0.7087(7) 0.4621(12) 0.021(3) Uani 1 1 d
O13 O 0.3073(11) 0.7927(7) -0.0469(12) 0.019(2) Uani 1 1 d
O14 O 0.3885(9) 0.8959(7) 0.4879(10) 0.0169(19) Uani 1 1 d
O15 O 0.2169(10) 1.0550(7) 0.2468(10) 0.022(2) Uani 1 1 d
O16 O 0.4730(11) 1.0610(8) 0.3603(11) 0.019(2) Uani 1 1 d
O17 O 0.1462(8) 0.9829(7) -0.0066(9) 0.0205(19) Uani 1 1 d
O18 O 0.4445(8) 0.9116(7) 0.1724(9) 0.0159(19) Uani 1 1 d
O19 O 0.9824(10) 0.7763(7) 0.8142(11) 0.023(2) Uani 1 1 d
O20 O 0.0238(10) 0.2944(7) -0.3983(11) 0.022(2) Uani 1 1 d
O21 O 0.7892(10) 1.1434(7) 0.4160(11) 0.020(2) Uani 1 1 d
O22 O 0.8850(11) 0.4522(7) 0.4380(12) 0.020(3) Uani 1 1 d
O23 O 0.7339(10) 0.6837(8) 0.0548(12) 0.015(2) Uani 1 1 d
O24 O 0.7269(9) 0.6506(7) 0.7362(10) 0.018(2) Uani 1 1 d
O25 O 0.5410(8) 0.7730(7) 0.6721(10) 0.0151(18) Uani 1 1 d
O26 O 0.5082(9) 0.6816(7) 0.0615(12) 0.028(3) Uani 1 1 d
O27 O 0.6447(9) 1.0176(7) 0.2270(11) 0.020(2) Uani 1 1 d
O28 O 0.1637(9) 0.8631(7) 0.2154(12) 0.023(2) Uani 1 1 d
O29 O 0.6701(9) 0.5568(7) 0.3438(11) 0.021(2) Uani 1 1 d
O30 O 0.0246(9) 0.3900(6) 0.2051(10) 0.0168(19) Uani 1 1 d

loop_
_atom_site_aniso_label
_atom_site_aniso_U_11
_atom_site_aniso_U_22
_atom_site_aniso_U_33
_atom_site_aniso_U_23
_atom_site_aniso_U_13
_atom_site_aniso_U_12
In1 0.0114(6) 0.0113(5) 0.0111(5) 0.0001(4) 0.0041(4) -0.0007(4)
In2 0.0102(5) 0.0108(5) 0.0124(6) 0.0014(3) 0.0042(4) 0.0009(4)
In3 0.0137(5) 0.0097(5) 0.0108(5) 0.0002(4) 0.0022(4) -0.0004(4)
In4 0.0129(6) 0.0081(5) 0.0126(5) 0.0003(4) 0.0034(4) 0.0000(4)
Se1 0.0110(7) 0.0121(6) 0.0098(7) -0.0010(5) 0.0021(5) 0.0003(6)
Se2 0.0139(8) 0.0099(6) 0.0136(7) 0.0005(5) 0.0042(6) 0.0004(5)
Se3 0.0120(8) 0.0112(6) 0.0158(7) 0.0007(5) 0.0068(6) 0.0005(5)
Se4 0.0126(7) 0.0126(6) 0.0143(7) -0.0009(6) 0.0029(5) 0.0017(6)
Se5 0.0137(8) 0.0109(6) 0.0172(8) -0.0020(5) 0.0074(6) -0.0016(5)
Se6 0.0142(7) 0.0143(7) 0.0117(7) -0.0005(5) 0.0029(5) 0.0000(6)
Se7 0.0132(8) 0.0103(6) 0.0147(7) -0.0004(5) 0.0032(6) -0.0003(5)
Se8 0.0127(7) 0.0114(6) 0.0113(7) -0.0008(5) 0.0029(5) 0.0003(5)
Se9 0.0114(7) 0.0171(7) 0.0118(7) 0.0017(5) 0.0043(5) 0.0004(5)
Se10 0.0104(7) 0.0182(7) 0.0134(7) -0.0019(5) 0.0042(5) -0.0013(5)
Se11 0.0107(6) 0.0130(6) 0.0111(6) -0.0003(5) 0.0015(5) 0.0002(5)
Se12 0.0151(7) 0.0133(6) 0.0111(7) -0.0014(5) 0.0047(6) -0.0008(6)
O1 0.015(5) 0.030(5) 0.015(5) -0.005(4) 0.001(4) 0.000(4)
O2 0.021(5) 0.021(5) 0.024(5) -0.003(4) 0.015(4) -0.004(4)
O3 0.011(5) 0.014(4) 0.041(6) 0.005(4) -0.002(4) 0.000(4)
O4 0.025(6) 0.023(6) 0.015(5) 0.001(4) 0.016(4) -0.004(4)
O5 0.024(5) 0.018(4) 0.011(5) 0.005(3) 0.005(4) -0.004(4)
O6 0.014(5) 0.015(5) 0.017(5) 0.001(4) 0.000(4) -0.005(4)
O7 0.009(5) 0.021(5) 0.011(5) -0.002(4) 0.005(4) -0.004(4)
O8 0.016(5) 0.034(5) 0.009(4) 0.006(4) 0.001(4) -0.010(4)
O9 0.013(5) 0.016(5) 0.016(5) -0.008(4) -0.001(4) -0.001(4)
O10 0.020(5) 0.005(4) 0.032(6) -0.002(4) 0.006(4) -0.002(4)
O11 0.017(4) 0.017(4) 0.013(4) 0.005(3) 0.010(3) 0.001(4)
O12 0.031(7) 0.008(4) 0.021(6) -0.001(4) 0.004(5) -0.001(4)
O13 0.024(6) 0.009(4) 0.016(5) 0.003(4) -0.010(4) -0.004(4)
O14 0.025(5) 0.011(4) 0.016(5) 0.003(3) 0.008(4) 0.000(4)
O15 0.033(5) 0.020(5) 0.013(5) -0.008(3) 0.004(4) -0.013(4)
O16 0.033(6) 0.008(4) 0.017(5) -0.001(3) 0.009(4) 0.001(4)
O17 0.017(5) 0.031(5) 0.014(4) 0.001(4) 0.003(4) 0.003(4)
O18 0.016(5) 0.019(4) 0.009(4) -0.003(3) -0.003(3) -0.003(4)
O19 0.033(5) 0.018(4) 0.026(5) 0.001(4) 0.021(4) -0.003(4)
O20 0.025(6) 0.023(5) 0.015(5) 0.007(4) 0.001(4) -0.008(4)
O21 0.028(5) 0.011(4) 0.028(5) -0.006(4) 0.018(4) -0.002(4)
O22 0.026(6) 0.004(4) 0.023(6) 0.002(4) -0.002(5) -0.006(4)
O23 0.016(5) 0.012(5) 0.022(6) 0.001(4) 0.015(4) -0.001(4)
O24 0.021(5) 0.011(4) 0.021(5) 0.006(3) 0.005(4) 0.003(3)
O25 0.009(4) 0.019(4) 0.017(5) -0.002(4) 0.003(3) 0.001(3)
O26 0.014(5) 0.026(5) 0.048(7) -0.021(5) 0.013(5) -0.007(4)
O27 0.012(5) 0.020(5) 0.030(6) 0.002(4) 0.009(4) -0.005(4)
O28 0.014(5) 0.024(5) 0.034(6) 0.004(4) 0.009(4) -0.002(4)
O29 0.013(5) 0.017(4) 0.033(6) -0.008(4) 0.005(4) 0.004(4)
O30 0.016(5) 0.010(4) 0.027(5) -0.003(3) 0.010(4) -0.002(3)

loop_
_atom_type_symbol
_atom_type_description
_atom_type_scat_dispersion_real
_atom_type_scat_dispersion_imag
_atom_type_scat_source
O O 0.0106 0.006 'International Tables Vol C Tables 4.2.6.8 and 6.1.1.4'
Se Se -0.0929 2.2259 'International Tables Vol C Tables 4.2.6.8 and 6.1.1.4'
In In -0.7276 1.31 'International Tables Vol C Tables 4.2.6.8 and 6.1.1.4'

loop_
_geom_angle_atom_site_label_1
_geom_angle_atom_site_label_2
_geom_angle_atom_site_label_3
_geom_angle
_geom_angle_site_symmetry_1
_geom_angle_site_symmetry_3
O1 In1 O4 84.6(4) . .
O1 In1 O2 91.4(4) . 2_665
O4 In1 O2 165.4(4) . 2_665
O1 In1 O3 92.6(4) . .
O4 In1 O3 104.0(4) . .
O2 In1 O3 90.2(4) 2_665 .
O1 In1 O6 92.9(4) . .
O4 In1 O6 81.2(4) . .
O2 In1 O6 85.0(4) 2_665 .
O3 In1 O6 172.8(4) . .
O1 In1 O5 173.6(4) . .
O4 In1 O5 98.4(4) . .
O2 In1 O5 87.0(4) 2_665 .
O3 In1 O5 81.2(4) . .
O6 In1 O5 93.1(4) . .
O7 In2 O8 84.3(4) . 2_565
O7 In2 O9 90.9(4) . 2_564
O8 In2 O9 175.0(4) 2_565 2_564
O7 In2 O10 106.5(4) . .
O8 In2 O10 94.9(4) 2_565 .
O9 In2 O10 85.0(4) 2_564 .
O7 In2 O11 165.2(4) . .
O8 In2 O11 92.5(4) 2_565 .
O9 In2 O11 92.6(4) 2_564 .
O10 In2 O11 88.2(4) . .
O7 In2 O12 81.7(4) . 2_564
O8 In2 O12 90.8(4) 2_565 2_564
O9 In2 O12 90.0(4) 2_564 2_564
O10 In2 O12 170.4(4) . 2_564
O11 In2 O12 83.9(4) . 2_564
O13 In3 O14 168.0(4) . 2_574
O13 In3 O17 95.9(4) . .
O14 In3 O17 95.0(4) 2_574 .
O13 In3 O15 83.3(4) . 2_574
O14 In3 O15 103.6(4) 2_574 2_574
O17 In3 O15 79.9(4) . 2_574
O13 In3 O18 80.0(4) . .
O14 In3 O18 92.2(3) 2_574 .
O17 In3 O18 105.7(4) . .
O15 In3 O18 162.8(3) 2_574 .
O13 In3 O16 88.9(5) . 2_574
O14 In3 O16 82.6(4) 2_574 2_574
O17 In3 O16 159.7(4) . 2_574
O15 In3 O16 81.1(4) 2_574 2_574
O18 In3 O16 94.5(4) . 2_574
O19 In4 O20 84.9(4) . 2_666
O19 In4 O21 82.6(4) . 2_575
O20 In4 O21 105.3(4) 2_666 2_575
O19 In4 O22 113.4(4) . 2_565
O20 In4 O22 83.0(4) 2_666 2_565
O21 In4 O22 162.9(4) 2_575 2_565
O19 In4 O23 162.1(4) . 1_556
O20 In4 O23 93.3(4) 2_666 1_556
O21 In4 O23 80.7(4) 2_575 1_556
O22 In4 O23 84.0(4) 2_565 1_556
O19 In4 O24 97.6(4) . .
O20 In4 O24 157.9(4) 2_666 .
O21 In4 O24 96.8(4) 2_575 .
O22 In4 O24 75.8(4) 2_565 .
O23 In4 O24 90.7(4) 1_556 .
O4 Se1 O24 102.2(5) . .
O4 Se1 O25 97.7(5) . .
O24 Se1 O25 92.3(5) . .
O10 Se2 O13 100.2(5) . .
O10 Se2 O26 97.1(5) . .
O13 Se2 O26 103.0(6) . .
O14 Se3 O12 101.5(5) . .
O14 Se3 O25 103.0(5) . .
O12 Se3 O25 103.8(5) . .
O23 Se4 O1 103.8(5) . .
O23 Se4 O26 93.4(5) . .
O1 Se4 O26 97.0(5) . .
O6 Se5 O21 97.0(5) . .
O6 Se5 O27 97.9(5) . .
O21 Se5 O27 99.8(5) . .
O20 Se6 O2 103.0(5) . .
O20 Se6 O28 103.4(5) . 2_564
O2 Se6 O28 99.6(5) . 2_564
O3 Se7 O22 99.1(5) . .
O3 Se7 O29 93.2(5) . .
O22 Se7 O29 99.9(6) . .
O18 Se8 O16 104.5(5) . .
O18 Se8 O27 97.9(5) . .
O16 Se8 O27 99.6(5) . .
O19 Se9 O5 101.6(5) . .
O19 Se9 O30 92.4(4) . 2_665
O5 Se9 O30 104.5(4) . 2_665
O17 Se10 O15 103.3(5) . .
O17 Se10 O28 100.4(5) . .
O15 Se10 O28 97.6(5) . .
O11 Se11 O9 107.0(5) . .
O11 Se11 O30 97.2(4) . .
O9 Se11 O30 96.9(5) . .
O8 Se12 O7 100.9(5) . .
O8 Se12 O29 103.4(5) . 2_564
O7 Se12 O29 95.1(5) . 2_564
Se4 O1 In1 131.9(6) . .
Se6 O2 In1 118.3(5) . 2_464
Se7 O3 In1 142.8(5) . .
Se1 O4 In1 122.7(6) . .
Se9 O5 In1 136.6(6) . .
Se5 O6 In1 128.3(6) . .
Se12 O7 In2 129.7(6) . .
Se12 O8 In2 132.3(6) . 2_564
Se11 O9 In2 133.1(6) . 2_565
Se2 O10 In2 138.5(6) . .
Se11 O11 In2 118.1(5) . .
Se3 O12 In2 131.0(6) . 2_565
Se2 O13 In3 127.6(6) . .
Se3 O14 In3 140.4(6) . 2_575
Se10 O15 In3 136.2(5) . 2_575
Se8 O16 In3 121.9(6) . 2_575
Se10 O17 In3 127.9(5) . .
Se8 O18 In3 142.7(5) . .
Se9 O19 In4 136.7(5) . .
Se6 O20 In4 136.1(6) . 2_463
Se5 O21 In4 128.4(6) . 2_574
Se7 O22 In4 125.8(6) . 2_564
Se4 O23 In4 121.7(6) . 1_554
Se1 O24 In4 133.6(5) . .
Se3 O25 Se1 121.6(5) . .
Se2 O26 Se4 125.8(5) . .
Se5 O27 Se8 123.7(6) . .
Se6 O28 Se10 124.8(6) 2_565 .
Se12 O29 Se7 124.3(5) 2_565 .
Se11 O30 Se9 117.8(5) . 2_464

loop_
_geom_bond_atom_site_label_1
_geom_bond_atom_site_label_2
_geom_bond_distance
_geom_bond_site_symmetry_2
In1 O1 2.129(9) .
In1 O4 2.176(11) .
In1 O2 2.126(10) 2_665
In1 O3 2.141(9) .
In1 O6 2.150(10) .
In1 O5 2.149(10) .
In2 O7 2.087(11) .
In2 O8 2.129(9) 2_565
In2 O9 2.142(9) 2_564
In2 O10 2.146(9) .
In2 O11 2.156(9) .
In2 O12 2.174(10) 2_564
In3 O13 2.136(9) .
In3 O14 2.127(9) 2_574
In3 O17 2.159(9) .
In3 O15 2.139(9) 2_574
In3 O18 2.167(8) .
In3 O16 2.127(12) 2_574
In4 O19 2.108(10) .
In4 O20 2.138(10) 2_666
In4 O21 2.151(9) 2_575
In4 O22 2.138(9) 2_565
In4 O23 2.201(11) 1_556
In4 O24 2.164(9) .
Se1 O4 1.623(11) .
Se1 O24 1.699(9) .
Se1 O25 1.872(10) .
Se2 O10 1.658(9) .
Se2 O13 1.644(10) .
Se2 O26 1.750(10) .
Se3 O14 1.635(9) .
Se3 O12 1.645(10) .
Se3 O25 1.779(9) .
Se4 O23 1.631(11) .
Se4 O1 1.712(10) .
Se4 O26 1.847(10) .
Se5 O6 1.686(10) .
Se5 O21 1.697(9) .
Se5 O27 1.810(9) .
Se6 O20 1.639(10) .
Se6 O2 1.702(10) .
Se6 O28 1.763(10) 2_564
Se7 O3 1.678(10) .
Se7 O22 1.679(10) .
Se7 O29 1.859(10) .
Se8 O18 1.657(8) .
Se8 O16 1.710(11) .
Se8 O27 1.754(10) .
Se9 O19 1.708(10) .
Se9 O5 1.645(9) .
Se9 O30 1.827(9) 2_665
Se10 O17 1.614(10) .
Se10 O15 1.655(9) .
Se10 O28 1.829(10) .
Se11 O11 1.652(9) .
Se11 O9 1.694(10) .
Se11 O30 1.838(9) .
Se12 O8 1.634(9) .
Se12 O7 1.706(11) .
Se12 O29 1.775(10) 2_564
O2 In1 2.126(10) 2_464
O8 In2 2.129(9) 2_564
O9 In2 2.142(9) 2_565
O12 In2 2.174(10) 2_565
O14 In3 2.127(9) 2_575
O15 In3 2.139(9) 2_575
O16 In3 2.127(12) 2_575
O20 In4 2.138(10) 2_463
O21 In4 2.151(9) 2_574
O22 In4 2.138(9) 2_564
O23 In4 2.201(11) 1_554
O28 Se6 1.763(10) 2_565
O29 Se12 1.775(10) 2_565
O30 Se9 1.827(9) 2_464
